data_7127489
loop_
_publ_author_name
'Ishida, Shintaro'
'Sugawara, Shohei'
'Honda, Shunya'
'Iwamoto, Takeaki'

_publ_section_title
;
 Naphtho- and anthra-disilacyclobutadienes.
;
_journal_issue 95
_journal_name_full 'Chemical communications (Cambridge, England)'
_journal_page_first 15072
_journal_page_last 15075
_journal_paper_doi 10.1039/d0cc06603f
_journal_volume 56
_journal_year 2020
_chemical_formula_sum 'C34 H64 Si6'
_chemical_formula_weight 641.39
_chemical_properties_physical Air-sensitive,Moisture-sensitive,Oxygen-sensitive
_space_group_crystal_system monoclinic
_space_group_IT_number 15
_space_group_name_Hall '-C 2yc'
_space_group_name_H-M_alt 'C 1 2/c 1'
_atom_sites_solution_hydrogens geom
_audit_creation_method SHELXL-2014
_audit_update_record
;
2020-06-15 deposited with the CCDC.	2020-11-06 downloaded from the CCDC.
;
_cell_angle_alpha 90
_cell_angle_beta 98.406(3)
_cell_angle_gamma 90
_cell_formula_units_Z 4
_cell_length_a 13.861(2)
_cell_length_b 13.3307(19)
_cell_length_c 20.858(3)
_cell_measurement_reflns_used 9954
_cell_measurement_temperature 100(2)
_cell_measurement_theta_max 30.57
_cell_measurement_theta_min 2.26
_cell_volume 3812.7(9)
_computing_cell_refinement 'Bruker SAINT'
_computing_data_collection 'Bruker APEX2'
_computing_data_reduction 'Bruker SAINT'
_computing_molecular_graphics 'Bruker SHELXTL'
_computing_publication_material 'Bruker SHELXTL'
_computing_structure_refinement 'SHELXL-2014 (Sheldrick 2014)'
_computing_structure_solution 'SHELXS-97 (Sheldrick 2008)'
_diffrn_ambient_temperature 100(2)
_diffrn_detector_area_resol_mean 8.333
_diffrn_measured_fraction_theta_full 0.998
_diffrn_measured_fraction_theta_max 0.997
_diffrn_measurement_device_type 'Bruker APEXII CCD area detector'
_diffrn_measurement_method 'phi and omega scans'
_diffrn_radiation_monochromator 'Bruker Helios multilayer confocal mirror'
_diffrn_radiation_source 'Bruker TXS fine-focus rotating anode'
_diffrn_radiation_type MoK\a
_diffrn_radiation_wavelength 0.71073
_diffrn_reflns_av_R_equivalents 0.0461
_diffrn_reflns_av_unetI/netI 0.0371
_diffrn_reflns_Laue_measured_fraction_full 0.998
_diffrn_reflns_Laue_measured_fraction_max 0.997
_diffrn_reflns_limit_h_max 16
_diffrn_reflns_limit_h_min -16
_diffrn_reflns_limit_k_max 16
_diffrn_reflns_limit_k_min -16
_diffrn_reflns_limit_l_max 25
_diffrn_reflns_limit_l_min -25
_diffrn_reflns_number 15835
_diffrn_reflns_point_group_measured_fraction_full 0.998
_diffrn_reflns_point_group_measured_fraction_max 0.997
_diffrn_reflns_theta_full 25.242
_diffrn_reflns_theta_max 25.498
_diffrn_reflns_theta_min 2.131
_exptl_absorpt_coefficient_mu 0.240
_exptl_absorpt_correction_T_max 0.7461
_exptl_absorpt_correction_T_min 0.4649
_exptl_absorpt_correction_type empirical
_exptl_absorpt_process_details
;
SADABS Sheldrick 1996
;
_exptl_crystal_colour brown
_exptl_crystal_density_diffrn 1.117
_exptl_crystal_description plate
_exptl_crystal_F_000 1408
_exptl_crystal_recrystallization_method 'Re-crystallisation from solvent'
_exptl_crystal_size_max 0.300
_exptl_crystal_size_mid 0.200
_exptl_crystal_size_min 0.020
_refine_diff_density_max 0.583
_refine_diff_density_min -0.258
_refine_diff_density_rms 0.073
_refine_ls_extinction_method none
_refine_ls_goodness_of_fit_ref 1.098
_refine_ls_hydrogen_treatment constr
_refine_ls_matrix_type full
_refine_ls_number_parameters 190
_refine_ls_number_reflns 3547
_refine_ls_number_restraints 0
_refine_ls_restrained_S_all 1.098
_refine_ls_R_factor_all 0.0422
_refine_ls_R_factor_gt 0.0370
_refine_ls_shift/su_max 0.001
_refine_ls_shift/su_mean 0.000
_refine_ls_structure_factor_coef Fsqd
_refine_ls_weighting_details 'w=1/[\s^2^(Fo^2^)+(0.0540P)^2^+3.2690P] where P=(Fo^2^+2Fc^2^)/3'
_refine_ls_weighting_scheme calc
_refine_ls_wR_factor_gt 0.0982
_refine_ls_wR_factor_ref 0.1026
_reflns_Friedel_coverage 0.000
_reflns_number_gt 3140
_reflns_number_total 3547
_reflns_threshold_expression 'I > 2\s(I)'
_cod_data_source_file d0cc06603f2.cif
_cod_data_source_block si358b2_a
_cod_original_cell_volume 3812.6(10)
_cod_original_sg_symbol_H-M 'C 2/c'
_cod_database_code 7127489
_shelx_space_group_comment
;
The symmetry employed for this shelxl refinement is uniquely defined
by the following loop, which should always be used as a source of
symmetry information in preference to the above space-group names.
They are only intended as comments.
;
_shelx_estimated_absorpt_t_min 0.931
_shelx_estimated_absorpt_t_max 0.995
_shelxl_version_number 2014-3

loop_
_space_group_symop_operation_xyz
'x, y, z'
'-x, y, -z+1/2'
'x+1/2, y+1/2, z'
'-x+1/2, y+1/2, -z+1/2'
'-x, -y, -z'
'x, -y, z-1/2'
'-x+1/2, -y+1/2, -z'
'x+1/2, -y+1/2, z-1/2'

loop_
_atom_site_label
_atom_site_type_symbol
_atom_site_fract_x
_atom_site_fract_y
_atom_site_fract_z
_atom_site_U_iso_or_equiv
_atom_site_adp_type
_atom_site_occupancy
_atom_site_site_symmetry_order
_atom_site_calc_flag
_atom_site_refinement_flags_posn
_atom_site_refinement_flags_adp
_atom_site_refinement_flags_occupancy
_atom_site_disorder_assembly
_atom_site_disorder_group
Si1 Si 0.46988(3) 0.73148(3) 0.29574(2) 0.01413(13) Uani 1 1 d . . . . .
C1 C 0.48897(11) 0.59274(11) 0.28314(8) 0.0155(3) Uani 1 1 d . . . . .
C2 C 0.47886(12) 0.50382(12) 0.31388(9) 0.0178(3) Uani 1 1 d . . . . .
H1 H 0.4648 0.5042 0.3571 0.021 Uiso 1 1 calc R U . . .
C3 C 0.48912(11) 0.40941(12) 0.28191(9) 0.0184(4) Uani 1 1 d . . . . .
C4 C 0.47785(12) 0.31708(13) 0.31272(10) 0.0236(4) Uani 1 1 d . . . . .
H2 H 0.4626 0.3163 0.3557 0.028 Uiso 1 1 calc R U . . .
C5 C 0.48872(13) 0.22771(12) 0.28126(10) 0.0282(4) Uani 1 1 d . . . . .
H3 H 0.4807 0.1659 0.3026 0.034 Uiso 1 1 calc R U . . .
C6 C 0.47428(11) 0.80283(11) 0.37390(8) 0.0141(3) Uani 1 1 d . . . . .
C7 C 0.40968(11) 0.90141(11) 0.36341(8) 0.0162(3) Uani 1 1 d . . . . .
H4 H 0.4266 0.9422 0.4031 0.019 Uiso 1 1 calc R U . . .
H5 H 0.4336 0.9391 0.3280 0.019 Uiso 1 1 calc R U . . .
C8 C 0.29618(12) 0.90207(12) 0.34783(9) 0.0192(4) Uani 1 1 d . . . . .
C9 C 0.25604(12) 0.82581(13) 0.29635(9) 0.0236(4) Uani 1 1 d . . . . .
H6 H 0.2729 0.7579 0.3122 0.035 Uiso 1 1 calc R U . . .
H7 H 0.2845 0.8380 0.2567 0.035 Uiso 1 1 calc R U . . .
H8 H 0.1850 0.8324 0.2870 0.035 Uiso 1 1 calc R U . . .
C10 C 0.24592(13) 0.88766(14) 0.40768(9) 0.0248(4) Uani 1 1 d . . . . .
H9 H 0.1753 0.8948 0.3955 0.037 Uiso 1 1 calc R U . . .
H10 H 0.2695 0.9384 0.4402 0.037 Uiso 1 1 calc R U . . .
H11 H 0.2607 0.8206 0.4257 0.037 Uiso 1 1 calc R U . . .
C11 C 0.26908(13) 1.00843(13) 0.32211(10) 0.0258(4) Uani 1 1 d . . . . .
H12 H 0.2951 1.0191 0.2814 0.039 Uiso 1 1 calc R U . . .
H13 H 0.2970 1.0582 0.3541 0.039 Uiso 1 1 calc R U . . .
H14 H 0.1980 1.0155 0.3144 0.039 Uiso 1 1 calc R U . . .
Si2 Si 0.45039(3) 0.71761(3) 0.44323(2) 0.01788(14) Uani 1 1 d . . . . .
C12 C 0.55682(13) 0.63283(13) 0.46962(9) 0.0256(4) Uani 1 1 d . . . . .
H15 H 0.6128 0.6730 0.4891 0.038 Uiso 1 1 calc R U . . .
H16 H 0.5738 0.5965 0.4320 0.038 Uiso 1 1 calc R U . . .
H17 H 0.5395 0.5847 0.5016 0.038 Uiso 1 1 calc R U . . .
C13 C 0.34241(13) 0.63190(13) 0.42192(9) 0.0239(4) Uani 1 1 d . . . . .
H18 H 0.3462 0.5769 0.4533 0.036 Uiso 1 1 calc R U . . .
H19 H 0.3428 0.6044 0.3784 0.036 Uiso 1 1 calc R U . . .
H20 H 0.2821 0.6698 0.4229 0.036 Uiso 1 1 calc R U . . .
C14 C 0.43288(14) 0.79221(13) 0.51697(9) 0.0253(4) Uani 1 1 d . . . . .
H21 H 0.3937 0.7533 0.5436 0.038 Uiso 1 1 calc R U . . .
H22 H 0.3992 0.8551 0.5036 0.038 Uiso 1 1 calc R U . . .
H23 H 0.4966 0.8071 0.5422 0.038 Uiso 1 1 calc R U . . .
Si3 Si 0.60594(3) 0.85435(3) 0.39129(2) 0.01598(14) Uani 1 1 d . . . . .
C15 C 0.63446(13) 0.90677(14) 0.47487(9) 0.0250(4) Uani 1 1 d . . . . .
H24 H 0.6975 0.9413 0.4796 0.037 Uiso 1 1 calc R U . . .
H25 H 0.6374 0.8521 0.5065 0.037 Uiso 1 1 calc R U . . .
H26 H 0.5835 0.9544 0.4824 0.037 Uiso 1 1 calc R U . . .
C16 C 0.61933(12) 0.96264(12) 0.33644(9) 0.0225(4) Uani 1 1 d . . . . .
H27 H 0.5861 1.0214 0.3511 0.034 Uiso 1 1 calc R U . . .
H28 H 0.5902 0.9455 0.2921 0.034 Uiso 1 1 calc R U . . .
H29 H 0.6887 0.9778 0.3373 0.034 Uiso 1 1 calc R U . . .
C17 C 0.70394(12) 0.76129(13) 0.38163(9) 0.0227(4) Uani 1 1 d . . . . .
H30 H 0.7668 0.7959 0.3845 0.034 Uiso 1 1 calc R U . . .
H31 H 0.6891 0.7285 0.3393 0.034 Uiso 1 1 calc R U . . .
H32 H 0.7072 0.7107 0.4160 0.034 Uiso 1 1 calc R U . . .

loop_
_atom_site_aniso_label
_atom_site_aniso_U_11
_atom_site_aniso_U_22
_atom_site_aniso_U_33
_atom_site_aniso_U_23
_atom_site_aniso_U_13
_atom_site_aniso_U_12
Si1 0.0145(2) 0.0105(2) 0.0176(3) -0.00036(16) 0.00294(18) 0.00001(15)
C1 0.0110(7) 0.0120(7) 0.0231(9) -0.0013(6) 0.0010(6) -0.0001(6)
C2 0.0154(8) 0.0159(8) 0.0215(9) 0.0015(7) 0.0007(6) -0.0005(6)
C3 0.0119(8) 0.0131(8) 0.0283(10) 0.0014(7) -0.0030(7) 0.0004(6)
C4 0.0185(8) 0.0178(8) 0.0328(10) 0.0058(7) -0.0020(7) -0.0012(7)
C5 0.0231(9) 0.0119(8) 0.0468(12) 0.0061(7) -0.0049(8) -0.0016(7)
C6 0.0136(7) 0.0118(7) 0.0167(8) -0.0006(6) 0.0021(6) 0.0005(6)
C7 0.0148(8) 0.0124(7) 0.0212(9) -0.0020(6) 0.0017(6) 0.0008(6)
C8 0.0148(8) 0.0195(8) 0.0230(9) -0.0031(7) 0.0017(7) 0.0028(6)
C9 0.0137(8) 0.0265(9) 0.0296(10) -0.0057(7) 0.0002(7) 0.0023(7)
C10 0.0184(9) 0.0282(9) 0.0286(10) -0.0050(7) 0.0057(7) 0.0009(7)
C11 0.0193(9) 0.0230(9) 0.0348(11) -0.0004(8) 0.0029(8) 0.0084(7)
Si2 0.0195(3) 0.0152(2) 0.0192(3) 0.00177(17) 0.00377(19) -0.00069(17)
C12 0.0271(9) 0.0184(8) 0.0298(10) 0.0057(7) -0.0012(8) 0.0005(7)
C13 0.0230(9) 0.0193(8) 0.0309(10) 0.0009(7) 0.0090(8) -0.0029(7)
C14 0.0315(10) 0.0246(9) 0.0208(10) 0.0007(7) 0.0070(8) -0.0014(7)
Si3 0.0129(2) 0.0140(2) 0.0205(3) -0.00148(17) 0.00054(18) 0.00029(16)
C15 0.0213(9) 0.0260(9) 0.0263(10) -0.0060(7) -0.0007(7) -0.0020(7)
C16 0.0186(8) 0.0179(8) 0.0311(10) 0.0011(7) 0.0042(7) -0.0031(7)
C17 0.0162(8) 0.0243(9) 0.0269(10) 0.0007(7) 0.0007(7) 0.0057(7)

loop_
_atom_type_symbol
_atom_type_description
_atom_type_scat_dispersion_real
_atom_type_scat_dispersion_imag
_atom_type_scat_source
C C 0.0033 0.0016 'International Tables Vol C Tables 4.2.6.8 and 6.1.1.4'
H H 0.0000 0.0000 'International Tables Vol C Tables 4.2.6.8 and 6.1.1.4'
Si Si 0.0817 0.0704 'International Tables Vol C Tables 4.2.6.8 and 6.1.1.4'

loop_
_geom_angle_atom_site_label_1
_geom_angle_atom_site_label_2
_geom_angle_atom_site_label_3
_geom_angle
_geom_angle_site_symmetry_1
_geom_angle_site_symmetry_3
_geom_angle_publ_flag
C6 Si1 C1 128.85(7) . . ?
C6 Si1 Si1 141.85(5) . 2_655 ?
C1 Si1 Si1 78.48(5) . 2_655 ?
C2 C1 C1 119.69(10) . 2_655 ?
C2 C1 Si1 139.26(13) . . ?
C1 C1 Si1 100.64(5) 2_655 . ?
C1 C2 C3 121.15(16) . . ?
C1 C2 H1 119.4 . . ?
C3 C2 H1 119.4 . . ?
C3 C3 C4 119.03(11) 2_655 . ?
C3 C3 C2 119.15(10) 2_655 . ?
C4 C3 C2 121.82(17) . . ?
C5 C4 C3 120.72(18) . . ?
C5 C4 H2 119.6 . . ?
C3 C4 H2 119.6 . . ?
C4 C5 C5 120.24(12) . 2_655 ?
C4 C5 H3 119.9 . . ?
C5 C5 H3 119.9 2_655 . ?
C7 C6 Si1 110.68(11) . . ?
C7 C6 Si2 116.17(11) . . ?
Si1 C6 Si2 111.66(8) . . ?
C7 C6 Si3 103.28(10) . . ?
Si1 C6 Si3 104.61(7) . . ?
Si2 C6 Si3 109.47(8) . . ?
C8 C7 C6 124.41(13) . . ?
C8 C7 H4 106.2 . . ?
C6 C7 H4 106.2 . . ?
C8 C7 H5 106.2 . . ?
C6 C7 H5 106.2 . . ?
H4 C7 H5 106.4 . . ?
C9 C8 C10 109.20(14) . . ?
C9 C8 C11 108.85(15) . . ?
C10 C8 C11 106.42(14) . . ?
C9 C8 C7 113.36(13) . . ?
C10 C8 C7 113.30(14) . . ?
C11 C8 C7 105.34(13) . . ?
C8 C9 H6 109.5 . . ?
C8 C9 H7 109.5 . . ?
H6 C9 H7 109.5 . . ?
C8 C9 H8 109.5 . . ?
H6 C9 H8 109.5 . . ?
H7 C9 H8 109.5 . . ?
C8 C10 H9 109.5 . . ?
C8 C10 H10 109.5 . . ?
H9 C10 H10 109.5 . . ?
C8 C10 H11 109.5 . . ?
H9 C10 H11 109.5 . . ?
H10 C10 H11 109.5 . . ?
C8 C11 H12 109.5 . . ?
C8 C11 H13 109.5 . . ?
H12 C11 H13 109.5 . . ?
C8 C11 H14 109.5 . . ?
H12 C11 H14 109.5 . . ?
H13 C11 H14 109.5 . . ?
C12 Si2 C14 105.61(9) . . ?
C12 Si2 C13 105.50(8) . . ?
C14 Si2 C13 108.74(8) . . ?
C12 Si2 C6 111.44(8) . . ?
C14 Si2 C6 111.32(8) . . ?
C13 Si2 C6 113.75(8) . . ?
Si2 C12 H15 109.5 . . ?
Si2 C12 H16 109.5 . . ?
H15 C12 H16 109.5 . . ?
Si2 C12 H17 109.5 . . ?
H15 C12 H17 109.5 . . ?
H16 C12 H17 109.5 . . ?
Si2 C13 H18 109.5 . . ?
Si2 C13 H19 109.5 . . ?
H18 C13 H19 109.5 . . ?
Si2 C13 H20 109.5 . . ?
H18 C13 H20 109.5 . . ?
H19 C13 H20 109.5 . . ?
Si2 C14 H21 109.5 . . ?
Si2 C14 H22 109.5 . . ?
H21 C14 H22 109.5 . . ?
Si2 C14 H23 109.5 . . ?
H21 C14 H23 109.5 . . ?
H22 C14 H23 109.5 . . ?
C15 Si3 C16 104.85(8) . . ?
C15 Si3 C17 106.90(8) . . ?
C16 Si3 C17 107.91(8) . . ?
C15 Si3 C6 111.92(8) . . ?
C16 Si3 C6 109.58(8) . . ?
C17 Si3 C6 115.10(8) . . ?
Si3 C15 H24 109.5 . . ?
Si3 C15 H25 109.5 . . ?
H24 C15 H25 109.5 . . ?
Si3 C15 H26 109.5 . . ?
H24 C15 H26 109.5 . . ?
H25 C15 H26 109.5 . . ?
Si3 C16 H27 109.5 . . ?
Si3 C16 H28 109.5 . . ?
H27 C16 H28 109.5 . . ?
Si3 C16 H29 109.5 . . ?
H27 C16 H29 109.5 . . ?
H28 C16 H29 109.5 . . ?
Si3 C17 H30 109.5 . . ?
Si3 C17 H31 109.5 . . ?
H30 C17 H31 109.5 . . ?
Si3 C17 H32 109.5 . . ?
H30 C17 H32 109.5 . . ?
H31 C17 H32 109.5 . . ?

loop_
_geom_bond_atom_site_label_1
_geom_bond_atom_site_label_2
_geom_bond_distance
_geom_bond_site_symmetry_2
_geom_bond_publ_flag
Si1 C6 1.8807(16) . ?
Si1 C1 1.8921(16) . ?
Si1 Si1 2.1920(9) 2_655 ?
C1 C2 1.365(2) . ?
C1 C1 1.459(3) 2_655 ?
C2 C3 1.441(2) . ?
C2 H1 0.9500 . ?
C3 C3 1.407(4) 2_655 ?
C3 C4 1.408(2) . ?
C4 C5 1.379(3) . ?
C4 H2 0.9500 . ?
C5 C5 1.385(4) 2_655 ?
C5 H3 0.9500 . ?
C6 C7 1.587(2) . ?
C6 Si2 1.9056(16) . ?
C6 Si3 1.9339(16) . ?
C7 C8 1.559(2) . ?
C7 H4 0.9900 . ?
C7 H5 0.9900 . ?
C8 C9 1.524(2) . ?
C8 C10 1.528(2) . ?
C8 C11 1.543(2) . ?
C9 H6 0.9800 . ?
C9 H7 0.9800 . ?
C9 H8 0.9800 . ?
C10 H9 0.9800 . ?
C10 H10 0.9800 . ?
C10 H11 0.9800 . ?
C11 H12 0.9800 . ?
C11 H13 0.9800 . ?
C11 H14 0.9800 . ?
Si2 C12 1.8759(18) . ?
Si2 C14 1.8768(18) . ?
Si2 C13 1.8839(18) . ?
C12 H15 0.9800 . ?
C12 H16 0.9800 . ?
C12 H17 0.9800 . ?
C13 H18 0.9800 . ?
C13 H19 0.9800 . ?
C13 H20 0.9800 . ?
C14 H21 0.9800 . ?
C14 H22 0.9800 . ?
C14 H23 0.9800 . ?
Si3 C15 1.8661(19) . ?
Si3 C16 1.8681(18) . ?
Si3 C17 1.8722(17) . ?
C15 H24 0.9800 . ?
C15 H25 0.9800 . ?
C15 H26 0.9800 . ?
C16 H27 0.9800 . ?
C16 H28 0.9800 . ?
C16 H29 0.9800 . ?
C17 H30 0.9800 . ?
C17 H31 0.9800 . ?
C17 H32 0.9800 . ?

loop_
_geom_torsion_atom_site_label_1
_geom_torsion_atom_site_label_2
_geom_torsion_atom_site_label_3
_geom_torsion_atom_site_label_4
_geom_torsion
_geom_torsion_site_symmetry_1
_geom_torsion_site_symmetry_2
_geom_torsion_site_symmetry_3
_geom_torsion_site_symmetry_4
_geom_torsion_publ_flag
C6 Si1 C1 C2 27.5(2) . . . . ?
Si1 Si1 C1 C2 177.54(19) 2_655 . . . ?
C6 Si1 C1 C1 -160.37(12) . . . 2_655 ?
Si1 Si1 C1 C1 -10.33(12) 2_655 . . 2_655 ?
C1 C1 C2 C3 -0.3(3) 2_655 . . . ?
Si1 C1 C2 C3 170.79(14) . . . . ?
C1 C2 C3 C3 0.6(3) . . . 2_655 ?
C1 C2 C3 C4 -179.29(15) . . . . ?
C3 C3 C4 C5 0.6(3) 2_655 . . . ?
C2 C3 C4 C5 -179.53(16) . . . . ?
C3 C4 C5 C5 0.2(3) . . . 2_655 ?
C1 Si1 C6 C7 -154.24(10) . . . . ?
Si1 Si1 C6 C7 78.15(13) 2_655 . . . ?
C1 Si1 C6 Si2 -23.16(12) . . . . ?
Si1 Si1 C6 Si2 -150.77(5) 2_655 . . . ?
C1 Si1 C6 Si3 95.15(9) . . . . ?
Si1 Si1 C6 Si3 -32.47(12) 2_655 . . . ?
Si1 C6 C7 C8 68.63(17) . . . . ?
Si2 C6 C7 C8 -60.06(19) . . . . ?
Si3 C6 C7 C8 -179.90(13) . . . . ?
C6 C7 C8 C9 -44.6(2) . . . . ?
C6 C7 C8 C10 80.51(19) . . . . ?
C6 C7 C8 C11 -163.55(15) . . . . ?
